data_7016922
loop_
_publ_author_name
'Yang, Xiaoping'
'Lam, Daniel'
'Chan, Christopher'
'Stanley, Julie M.'
'Jones, Richard A.'
'Holliday, Bradley J.'
'Wong, Wai-Kwok'

_publ_section_title
;
 Construction of 1-D 4f and 3d-4f coordination polymers with flexible
 Schiff base ligands.
;
_journal_issue 38
_journal_name_full 'Dalton transactions (Cambridge, England : 2003)'
_journal_page_first 9795
_journal_page_last 9801
_journal_paper_doi 10.1039/c1dt11036e
_journal_volume 40
_journal_year 2011
_chemical_formula_moiety 'C24 H30 Cl N2 Ni O9 Yb'
_chemical_formula_sum 'C24 H30 Cl N2 Ni O9 Yb'
_chemical_formula_weight 757.70
_chemical_name_systematic
;
?
;
_space_group_IT_number 14
_symmetry_cell_setting monoclinic
_symmetry_space_group_name_Hall '-P 2ybc'
_symmetry_space_group_name_H-M 'P 1 21/c 1'
_atom_sites_solution_hydrogens geom
_atom_sites_solution_primary direct
_atom_sites_solution_secondary difmap
_audit_creation_method SHELXL-97
_cell_angle_alpha 90.00
_cell_angle_beta 96.85(3)
_cell_angle_gamma 90.00
_cell_formula_units_Z 4
_cell_length_a 10.064(2)
_cell_length_b 29.115(6)
_cell_length_c 9.1293(18)
_cell_measurement_reflns_used 7018
_cell_measurement_temperature 223(1)
_cell_measurement_theta_max 31.8078
_cell_measurement_theta_min 2.0380
_cell_volume 2655.9(9)
_computing_cell_refinement 'Collect software, Nonius B.V. 1998'
_computing_data_collection 'Collect software, Nonius B.V. 1998'
_computing_data_reduction
;
DENZO and Scalepack (Otwinoski and Minor, 1997)
;
_computing_molecular_graphics 'XP SHELXTL/PC, Siemens Analytical'
_computing_structure_refinement 'XL SHELXTL/PC, Siemens Analytical'
_computing_structure_solution
;

SIR97 - Altomare A., Burla M.C., Camalli M., Cascarano G.L., Giacovazzo C.,
Guagliardi A., Moliterni A.G.G., Polidori G.,Spagna R.
;
_diffrn_ambient_temperature 223(1)
_diffrn_detector_area_resol_mean 13.6612
_diffrn_measured_fraction_theta_full 0.998
_diffrn_measured_fraction_theta_max 0.998
_diffrn_measurement_device_type 'Mercury2 (2x2 bin mode)'
_diffrn_measurement_method dtprofit.ref
_diffrn_radiation_monochromator 'Graphite Monochromator'
_diffrn_radiation_source 'Sealed tube'
_diffrn_radiation_type MoK\a
_diffrn_radiation_wavelength 0.710747
_diffrn_reflns_av_R_equivalents 0.0480
_diffrn_reflns_av_sigmaI/netI 0.0636
_diffrn_reflns_limit_h_max 11
_diffrn_reflns_limit_h_min -11
_diffrn_reflns_limit_k_max 34
_diffrn_reflns_limit_k_min -34
_diffrn_reflns_limit_l_max 9
_diffrn_reflns_limit_l_min -10
_diffrn_reflns_number 13521
_diffrn_reflns_theta_full 25.00
_diffrn_reflns_theta_max 25.00
_diffrn_reflns_theta_min 1.40
_exptl_absorpt_coefficient_mu 4.363
_exptl_absorpt_correction_T_max 1.0000
_exptl_absorpt_correction_T_min 0.6339
_exptl_absorpt_correction_type multi-scan
_exptl_absorpt_process_details 'DENZO and Scalepack (Otwinoski and Minor, 1997)'
_exptl_crystal_colour Blue
_exptl_crystal_density_diffrn 1.895
_exptl_crystal_density_method 'not measured'
_exptl_crystal_description Prism
_exptl_crystal_F_000 1500
_exptl_crystal_size_max 0.22
_exptl_crystal_size_mid 0.07
_exptl_crystal_size_min 0.03
_refine_diff_density_max 1.655
_refine_diff_density_min -1.610
_refine_diff_density_rms 0.597
_refine_ls_extinction_coef 0.0040(4)
_refine_ls_extinction_expression Fc^*^=kFc[1+0.001xFc^2^\l^3^/sin(2\q)]^-1/4^
_refine_ls_extinction_method SHELXL
_refine_ls_goodness_of_fit_ref 1.204
_refine_ls_hydrogen_treatment constr
_refine_ls_matrix_type full
_refine_ls_number_parameters 344
_refine_ls_number_reflns 4656
_refine_ls_number_restraints 6
_refine_ls_restrained_S_all 1.204
_refine_ls_R_factor_all 0.0660
_refine_ls_R_factor_gt 0.0483
_refine_ls_shift/su_max 0.001
_refine_ls_shift/su_mean 0.000
_refine_ls_structure_factor_coef Fsqd
_refine_ls_weighting_details 'calc w=1/[\s^2^(Fo^2^)+(0.0853P)^2^+0.5994P] where P=(Fo^2^+2Fc^2^)/3'
_refine_ls_weighting_scheme calc
_refine_ls_wR_factor_gt 0.1270
_refine_ls_wR_factor_ref 0.1672
_reflns_number_gt 3764
_reflns_number_total 4656
_reflns_threshold_expression >2sigma(I)
_cod_data_source_file c1dt11036e.txt
_cod_data_source_block complex-3
_cod_depositor_comments
;
The following automatic conversions were performed:

'_exptl_absorpt_correction_type' value 'Multi-scan' changed to
'multi-scan' according to
/home/saulius/struct/CIF-dictionaries/cif_core.dic dictionary named
'cif_core.dic' version 2.4.1 from 2010-06-29.

Automatic conversion script
Id: cif_fix_values 1715 2011-07-08 13:25:40Z adriana 
;
_cod_original_cell_volume 2656.1(9)
_cod_original_sg_symbol_H-M P2(1)/c
_cod_database_code 7016922

loop_
_symmetry_equiv_pos_as_xyz
'x, y, z'
'-x, y+1/2, -z+1/2'
'-x, -y, -z'
'x, -y-1/2, z-1/2'

loop_
_atom_site_label
_atom_site_type_symbol
_atom_site_fract_x
_atom_site_fract_y
_atom_site_fract_z
_atom_site_U_iso_or_equiv
_atom_site_adp_type
_atom_site_occupancy
_atom_site_symmetry_multiplicity
_atom_site_calc_flag
_atom_site_refinement_flags
Yb1 Yb 0.50248(4) 0.186598(13) 0.87827(4) 0.0263(2) Uani 1 1 d .
Ni1 Ni 0.40183(11) 0.08296(4) 0.74795(13) 0.0259(3) Uani 1 1 d .
Cl1 Cl 0.5229(3) 0.08870(9) 0.5306(3) 0.0422(6) Uani 1 1 d .
O1 O 0.7463(6) 0.1712(2) 0.9414(7) 0.0336(15) Uani 1 1 d .
O2 O 0.5600(6) 0.1126(2) 0.8732(6) 0.0258(14) Uani 1 1 d .
O3 O 0.3446(6) 0.1506(2) 0.7211(7) 0.0321(15) Uani 1 1 d .
O4 O 0.2938(7) 0.2309(2) 0.8216(7) 0.0362(16) Uani 1 1 d .
O5 O 0.5752(7) 0.2610(2) 0.8379(7) 0.0342(16) Uani 1 1 d .
O6 O 0.5509(7) 0.2771(2) 0.6012(7) 0.0357(16) Uani 1 1 d .
O7 O 0.3027(6) 0.0832(2) 0.9403(7) 0.0303(15) Uani 1 1 d .
O8 O 0.3661(7) 0.1536(2) 1.0297(7) 0.0326(15) Uani 1 1 d .
O9 O 0.5962(7) 0.1834(2) 0.6541(8) 0.0332(16) Uani 1 1 d .
H9D H 0.5524 0.1644 0.5964 0.040 Uiso 1 1 d R
H9C H 0.5937 0.2089 0.6160 0.050 Uiso 1 1 d R
N1 N 0.4852(8) 0.0187(3) 0.7942(8) 0.0298(18) Uani 1 1 d .
N2 N 0.2383(8) 0.0644(3) 0.6060(9) 0.0358(19) Uani 1 1 d .
C1 C 0.8448(14) 0.2036(5) 1.0060(18) 0.074(5) Uani 1 1 d .
H1A H 0.8574 0.1997 1.1112 0.111 Uiso 1 1 calc R
H1B H 0.8145 0.2343 0.9827 0.111 Uiso 1 1 calc R
H1C H 0.9281 0.1984 0.9672 0.111 Uiso 1 1 calc R
C2 C 0.7921(10) 0.1266(4) 0.9132(13) 0.043(3) Uani 1 1 d .
C3 C 0.9213(10) 0.1131(4) 0.9192(12) 0.044(3) Uani 1 1 d .
H3A H 0.9897 0.1344 0.9409 0.052 Uiso 1 1 calc R
C4 C 0.9512(11) 0.0685(4) 0.8934(14) 0.051(3) Uani 1 1 d .
H4A H 1.0400 0.0592 0.8982 0.061 Uiso 1 1 calc R
C5 C 0.8498(10) 0.0371(4) 0.8603(13) 0.042(3) Uani 1 1 d .
H5A H 0.8715 0.0066 0.8433 0.051 Uiso 1 1 calc R
C6 C 0.7131(9) 0.0500(4) 0.8513(10) 0.032(2) Uani 1 1 d .
C7 C 0.6825(9) 0.0953(3) 0.8770(11) 0.032(2) Uani 1 1 d .
C8 C 0.6145(10) 0.0147(3) 0.8275(10) 0.031(2) Uani 1 1 d .
H8A H 0.6467 -0.0153 0.8370 0.038 Uiso 1 1 calc R
C9 C 0.4114(11) -0.0263(3) 0.7925(12) 0.038(2) Uani 1 1 d .
H9A H 0.4424 -0.0432 0.8816 0.046 Uiso 1 1 calc R
H9B H 0.4329 -0.0444 0.7091 0.046 Uiso 1 1 calc R
C10 C 0.2578(10) -0.0208(3) 0.7821(12) 0.039(2) Uani 1 1 d U
H10A H 0.2211 -0.0466 0.8311 0.046 Uiso 1 1 calc R
H10B H 0.2376 0.0069 0.8341 0.046 Uiso 1 1 calc R
C11 C 0.1901(11) -0.0181(4) 0.6250(12) 0.044(3) Uani 1 1 d .
H11A H 0.2018 -0.0473 0.5768 0.053 Uiso 1 1 calc R
H11B H 0.0949 -0.0136 0.6275 0.053 Uiso 1 1 calc R
C12 C 0.2413(12) 0.0195(4) 0.5343(12) 0.046(3) Uani 1 1 d .
H12A H 0.3325 0.0125 0.5176 0.055 Uiso 1 1 calc R
H12B H 0.1872 0.0207 0.4391 0.055 Uiso 1 1 calc R
C13 C 0.1365(12) 0.0912(4) 0.5693(12) 0.051(3) Uani 1 1 d .
H13A H 0.0699 0.0799 0.4993 0.061 Uiso 1 1 calc R
C14 C 0.1159(10) 0.1361(4) 0.6247(11) 0.036(2) Uani 1 1 d .
C15 C -0.0161(11) 0.1539(4) 0.5971(15) 0.056(3) Uani 1 1 d .
H15A H -0.0828 0.1362 0.5452 0.067 Uiso 1 1 calc R
C16 C -0.0472(14) 0.1969(5) 0.6457(18) 0.067(4) Uani 1 1 d .
H16A H -0.1344 0.2078 0.6272 0.080 Uiso 1 1 calc R
C17 C 0.0540(12) 0.2250(5) 0.7244(15) 0.063(4) Uani 1 1 d .
H17A H 0.0331 0.2540 0.7570 0.075 Uiso 1 1 calc R
C18 C 0.1841(10) 0.2082(3) 0.7518(11) 0.033(2) Uani 1 1 d .
C19 C 0.2191(9) 0.1629(3) 0.6983(11) 0.031(2) Uani 1 1 d .
C20 C 0.2701(15) 0.2758(4) 0.8781(16) 0.068(4) Uani 1 1 d .
H20A H 0.1869 0.2758 0.9199 0.103 Uiso 1 1 calc R
H20B H 0.2657 0.2978 0.7993 0.103 Uiso 1 1 calc R
H20C H 0.3417 0.2838 0.9528 0.103 Uiso 1 1 calc R
C21 C 0.5865(10) 0.2881(3) 0.7351(10) 0.031(2) Uani 1 1 d .
C22 C 0.6375(13) 0.3358(4) 0.7720(12) 0.049(3) Uani 1 1 d .
H22A H 0.6596 0.3385 0.8769 0.074 Uiso 1 1 calc R
H22B H 0.5696 0.3578 0.7385 0.074 Uiso 1 1 calc R
H22C H 0.7159 0.3414 0.7242 0.074 Uiso 1 1 calc R
C23 C 0.3064(10) 0.1158(3) 1.0349(11) 0.033(2) Uani 1 1 d .
C24 C 0.2388(11) 0.1066(4) 1.1728(13) 0.043(3) Uani 1 1 d .
H24A H 0.1850 0.1325 1.1925 0.065 Uiso 1 1 calc R
H24B H 0.3058 0.1015 1.2552 0.065 Uiso 1 1 calc R
H24C H 0.1830 0.0798 1.1574 0.065 Uiso 1 1 calc R

loop_
_atom_site_aniso_label
_atom_site_aniso_U_11
_atom_site_aniso_U_22
_atom_site_aniso_U_33
_atom_site_aniso_U_23
_atom_site_aniso_U_13
_atom_site_aniso_U_12
Yb1 0.0335(3) 0.0213(3) 0.0236(3) -0.00108(15) 0.00217(18) -0.00003(17)
Ni1 0.0285(6) 0.0236(6) 0.0253(7) -0.0030(5) 0.0013(5) -0.0017(5)
Cl1 0.0583(16) 0.0343(14) 0.0357(14) -0.0053(11) 0.0125(12) -0.0051(13)
O1 0.030(4) 0.028(4) 0.041(4) -0.011(3) -0.003(3) -0.009(3)
O2 0.026(3) 0.026(3) 0.025(3) 0.000(3) 0.003(3) -0.001(3)
O3 0.030(3) 0.033(4) 0.032(4) -0.010(3) 0.000(3) 0.002(3)
O4 0.049(4) 0.027(4) 0.034(4) 0.004(3) 0.010(3) 0.010(3)
O5 0.052(4) 0.026(4) 0.025(4) 0.003(3) 0.002(3) -0.010(3)
O6 0.048(4) 0.023(3) 0.035(4) 0.003(3) 0.001(3) 0.002(3)
O7 0.035(3) 0.026(3) 0.031(4) -0.003(3) 0.009(3) -0.002(3)
O8 0.047(4) 0.015(3) 0.037(4) 0.001(3) 0.009(3) -0.002(3)
O9 0.045(4) 0.026(4) 0.029(4) -0.005(3) 0.007(3) -0.004(3)
N1 0.034(4) 0.033(5) 0.023(4) -0.004(3) 0.006(3) -0.003(4)
N2 0.040(5) 0.035(5) 0.032(5) -0.001(4) 0.003(4) -0.010(4)
C1 0.054(8) 0.058(9) 0.112(13) -0.039(8) 0.013(8) -0.038(7)
C2 0.027(5) 0.039(6) 0.059(7) -0.003(5) -0.012(5) -0.004(5)
C3 0.029(5) 0.046(7) 0.056(7) 0.008(5) 0.007(5) -0.004(5)
C4 0.031(5) 0.047(7) 0.072(9) 0.013(6) -0.002(5) 0.007(6)
C5 0.030(5) 0.033(6) 0.063(7) -0.009(5) 0.002(5) 0.007(5)
C6 0.027(5) 0.042(6) 0.028(5) -0.005(4) 0.007(4) 0.007(5)
C7 0.026(5) 0.031(5) 0.038(6) 0.009(4) 0.000(4) -0.001(4)
C8 0.046(6) 0.025(5) 0.027(5) 0.005(4) 0.017(4) 0.009(5)
C9 0.056(6) 0.023(5) 0.039(6) -0.009(4) 0.017(5) -0.002(5)
C10 0.033(5) 0.021(5) 0.060(6) -0.004(4) -0.001(4) -0.014(4)
C11 0.051(6) 0.041(6) 0.042(6) -0.019(5) 0.015(5) -0.013(6)
C12 0.059(7) 0.033(6) 0.040(6) -0.007(5) -0.017(5) -0.006(6)
C13 0.045(6) 0.060(8) 0.042(7) 0.014(6) -0.016(5) -0.032(6)
C14 0.033(5) 0.040(6) 0.032(6) 0.008(4) -0.005(4) -0.002(5)
C15 0.043(7) 0.042(7) 0.081(9) 0.024(6) -0.001(6) 0.003(6)
C16 0.040(7) 0.054(8) 0.105(12) 0.021(8) 0.001(7) 0.003(7)
C17 0.048(7) 0.065(9) 0.079(10) 0.034(7) 0.018(7) 0.008(7)
C18 0.039(6) 0.032(5) 0.032(6) 0.017(4) 0.015(4) 0.015(5)
C19 0.033(5) 0.027(5) 0.032(5) 0.005(4) 0.002(4) 0.000(4)
C20 0.090(10) 0.051(8) 0.071(10) -0.016(7) 0.033(8) 0.009(8)
C21 0.041(6) 0.029(5) 0.023(5) -0.001(4) 0.006(4) 0.001(5)
C22 0.073(8) 0.038(6) 0.038(6) -0.002(5) 0.013(6) -0.022(6)
C23 0.034(5) 0.027(5) 0.036(6) -0.004(4) 0.000(4) -0.002(4)
C24 0.046(6) 0.031(6) 0.056(7) -0.010(5) 0.018(5) -0.006(5)

loop_
_atom_type_symbol
_atom_type_description
_atom_type_scat_dispersion_real
_atom_type_scat_dispersion_imag
_atom_type_scat_source
C C 0.0033 0.0016 'International Tables Vol C Tables 4.2.6.8 and 6.1.1.4'
H H 0.0000 0.0000 'International Tables Vol C Tables 4.2.6.8 and 6.1.1.4'
N N 0.0061 0.0033 'International Tables Vol C Tables 4.2.6.8 and 6.1.1.4'
O O 0.0106 0.0060 'International Tables Vol C Tables 4.2.6.8 and 6.1.1.4'
Ni Ni 0.3393 1.1124 'International Tables Vol C Tables 4.2.6.8 and 6.1.1.4'
Yb Yb -0.3850 5.5486 'International Tables Vol C Tables 4.2.6.8 and 6.1.1.4'
Cl Cl 0.1484 0.1585 'International Tables Vol C Tables 4.2.6.8 and 6.1.1.4'

loop_
_geom_angle_atom_site_label_1
_geom_angle_atom_site_label_2
_geom_angle_atom_site_label_3
_geom_angle
_geom_angle_site_symmetry_1
_geom_angle_site_symmetry_3
O2 Yb1 O3 72.8(2) . .
O2 Yb1 O8 77.4(2) . .
O3 Yb1 O8 76.2(2) . .
O2 Yb1 O6 115.8(2) . 4_566
O3 Yb1 O6 146.5(2) . 4_566
O8 Yb1 O6 74.6(2) . 4_566
O2 Yb1 O5 143.8(2) . .
O3 Yb1 O5 122.7(2) . .
O8 Yb1 O5 135.4(2) . .
O6 Yb1 O5 71.0(2) 4_566 .
O2 Yb1 O9 79.2(2) . .
O3 Yb1 O9 75.8(2) . .
O8 Yb1 O9 147.7(2) . .
O6 Yb1 O9 136.4(2) 4_566 .
O5 Yb1 O9 74.6(2) . .
O2 Yb1 O4 135.8(2) . .
O3 Yb1 O4 66.0(2) . .
O8 Yb1 O4 77.7(2) . .
O6 Yb1 O4 91.8(2) 4_566 .
O5 Yb1 O4 75.9(2) . .
O9 Yb1 O4 105.0(2) . .
O2 Yb1 O1 65.2(2) . .
O3 Yb1 O1 131.2(2) . .
O8 Yb1 O1 115.6(2) . .
O6 Yb1 O1 77.2(2) 4_566 .
O5 Yb1 O1 83.4(2) . .
O9 Yb1 O1 73.1(2) . .
O4 Yb1 O1 158.9(2) . .
O2 Yb1 C19 89.9(2) . .
O3 Yb1 C19 19.7(2) . .
O8 Yb1 C19 69.8(2) . .
O6 Yb1 C19 129.7(3) 4_566 .
O5 Yb1 C19 113.4(2) . .
O9 Yb1 C19 88.3(2) . .
O4 Yb1 C19 47.0(2) . .
O1 Yb1 C19 151.0(2) . .
O2 Yb1 Ni1 36.20(15) . .
O3 Yb1 Ni1 36.91(16) . .
O8 Yb1 Ni1 69.97(16) . .
O6 Yb1 Ni1 138.77(17) 4_566 .
O5 Yb1 Ni1 150.13(15) . .
O9 Yb1 Ni1 77.95(15) . .
O4 Yb1 Ni1 100.49(17) . .
O1 Yb1 Ni1 99.62(15) . .
C19 Yb1 Ni1 53.85(17) . .
O2 Yb1 H9D 71.2 . .
O3 Yb1 H9D 59.5 . .
O8 Yb1 H9D 131.2 . .
O6 Yb1 H9D 153.3 4_566 .
O5 Yb1 H9D 88.5 . .
O9 Yb1 H9D 16.9 . .
O4 Yb1 H9D 99.9 . .
O1 Yb1 H9D 83.7 . .
C19 Yb1 H9D 73.7 . .
Ni1 Yb1 H9D 62.6 . .
O2 Yb1 H9C 95.5 . .
O3 Yb1 H9C 80.8 . .
O8 Yb1 H9C 156.9 . .
O6 Yb1 H9C 127.4 4_566 .
O5 Yb1 H9C 59.8 . .
O9 Yb1 H9C 16.4 . .
O4 Yb1 H9C 93.4 . .
O1 Yb1 H9C 79.7 . .
C19 Yb1 H9C 88.5 . .
Ni1 Yb1 H9C 91.2 . .
H9D Yb1 H9C 28.8 . .
O2 Ni1 N2 169.9(3) . .
O2 Ni1 O3 81.4(2) . .
N2 Ni1 O3 89.1(3) . .
O2 Ni1 N1 89.9(3) . .
N2 Ni1 N1 99.6(3) . .
O3 Ni1 N1 171.3(3) . .
O2 Ni1 O7 87.0(2) . .
N2 Ni1 O7 95.9(3) . .
O3 Ni1 O7 86.7(3) . .
N1 Ni1 O7 93.1(3) . .
O2 Ni1 Cl1 89.71(18) . .
N2 Ni1 Cl1 86.9(2) . .
O3 Ni1 Cl1 89.87(19) . .
N1 Ni1 Cl1 89.9(2) . .
O7 Ni1 Cl1 175.52(19) . .
O2 Ni1 Yb1 40.33(17) . .
N2 Ni1 Yb1 130.5(3) . .
O3 Ni1 Yb1 41.43(17) . .
N1 Ni1 Yb1 129.9(2) . .
O7 Ni1 Yb1 81.66(17) . .
Cl1 Ni1 Yb1 93.86(7) . .
C2 O1 C1 116.9(9) . .
C2 O1 Yb1 117.2(5) . .
C1 O1 Yb1 125.9(8) . .
C7 O2 Ni1 121.0(6) . .
C7 O2 Yb1 127.4(6) . .
Ni1 O2 Yb1 103.5(3) . .
C19 O3 Ni1 122.3(6) . .
C19 O3 Yb1 124.4(6) . .
Ni1 O3 Yb1 101.7(3) . .
C18 O4 C20 116.4(9) . .
C18 O4 Yb1 117.6(5) . .
C20 O4 Yb1 125.1(8) . .
C21 O5 Yb1 140.3(6) . .
C21 O6 Yb1 138.0(6) . 4_565
C23 O7 Ni1 125.6(6) . .
C23 O8 Yb1 135.9(6) . .
Yb1 O9 H9D 109.5 . .
Yb1 O9 H9C 109.7 . .
H9D O9 H9C 109.8 . .
C8 N1 C9 113.6(8) . .
C8 N1 Ni1 119.7(7) . .
C9 N1 Ni1 126.6(6) . .
C13 N2 C12 118.6(9) . .
C13 N2 Ni1 123.8(7) . .
C12 N2 Ni1 117.4(7) . .
O1 C1 H1A 109.5 . .
O1 C1 H1B 109.5 . .
H1A C1 H1B 109.5 . .
O1 C1 H1C 109.5 . .
H1A C1 H1C 109.5 . .
H1B C1 H1C 109.5 . .
C3 C2 O1 126.3(10) . .
C3 C2 C7 122.2(10) . .
O1 C2 C7 111.5(8) . .
C2 C3 C4 120.1(11) . .
C2 C3 H3A 120.0 . .
C4 C3 H3A 120.0 . .
C3 C4 C5 119.9(10) . .
C3 C4 H4A 120.0 . .
C5 C4 H4A 120.0 . .
C4 C5 C6 121.6(10) . .
C4 C5 H5A 119.2 . .
C6 C5 H5A 119.2 . .
C7 C6 C5 118.5(9) . .
C7 C6 C8 123.3(8) . .
C5 C6 C8 118.0(9) . .
O2 C7 C6 125.6(9) . .
O2 C7 C2 116.8(9) . .
C6 C7 C2 117.6(9) . .
N1 C8 C6 128.8(9) . .
N1 C8 H8A 115.6 . .
C6 C8 H8A 115.6 . .
N1 C9 C10 113.4(8) . .
N1 C9 H9A 108.9 . .
C10 C9 H9A 108.9 . .
N1 C9 H9B 108.9 . .
C10 C9 H9B 108.9 . .
H9A C9 H9B 107.7 . .
C11 C10 C9 113.4(9) . .
C11 C10 H10A 108.9 . .
C9 C10 H10A 108.9 . .
C11 C10 H10B 108.9 . .
C9 C10 H10B 108.9 . .
H10A C10 H10B 107.7 . .
C12 C11 C10 114.5(8) . .
C12 C11 H11A 108.6 . .
C10 C11 H11A 108.6 . .
C12 C11 H11B 108.6 . .
C10 C11 H11B 108.6 . .
H11A C11 H11B 107.6 . .
N2 C12 C11 112.2(9) . .
N2 C12 H12A 109.2 . .
C11 C12 H12A 109.2 . .
N2 C12 H12B 109.2 . .
C11 C12 H12B 109.2 . .
H12A C12 H12B 107.9 . .
N2 C13 C14 127.0(10) . .
N2 C13 H13A 116.5 . .
C14 C13 H13A 116.5 . .
C19 C14 C15 120.3(10) . .
C19 C14 C13 123.3(9) . .
C15 C14 C13 116.3(10) . .
C16 C15 C14 121.2(12) . .
C16 C15 H15A 119.4 . .
C14 C15 H15A 119.4 . .
C15 C16 C17 120.4(12) . .
C15 C16 H16A 119.8 . .
C17 C16 H16A 119.8 . .
C18 C17 C16 119.2(13) . .
C18 C17 H17A 120.4 . .
C16 C17 H17A 120.4 . .
O4 C18 C17 126.9(10) . .
O4 C18 C19 112.0(8) . .
C17 C18 C19 121.0(11) . .
O3 C19 C14 124.7(9) . .
O3 C19 C18 117.5(8) . .
C14 C19 C18 117.8(9) . .
O3 C19 Yb1 35.9(4) . .
C14 C19 Yb1 158.5(7) . .
C18 C19 Yb1 82.5(6) . .
O4 C20 H20A 109.5 . .
O4 C20 H20B 109.5 . .
H20A C20 H20B 109.5 . .
O4 C20 H20C 109.5 . .
H20A C20 H20C 109.5 . .
H20B C20 H20C 109.5 . .
O5 C21 O6 121.7(9) . .
O5 C21 C22 118.5(8) . .
O6 C21 C22 119.7(8) . .
C21 C22 H22A 109.5 . .
C21 C22 H22B 109.5 . .
H22A C22 H22B 109.5 . .
C21 C22 H22C 109.5 . .
H22A C22 H22C 109.5 . .
H22B C22 H22C 109.5 . .
O8 C23 O7 126.8(9) . .
O8 C23 C24 116.6(8) . .
O7 C23 C24 116.5(9) . .
C23 C24 H24A 109.5 . .
C23 C24 H24B 109.5 . .
H24A C24 H24B 109.5 . .
C23 C24 H24C 109.5 . .
H24A C24 H24C 109.5 . .
H24B C24 H24C 109.5 . .

loop_
_geom_bond_atom_site_label_1
_geom_bond_atom_site_label_2
_geom_bond_distance
_geom_bond_site_symmetry_2
Yb1 O2 2.233(6) .
Yb1 O3 2.267(6) .
Yb1 O8 2.274(6) .
Yb1 O6 2.293(7) 4_566
Yb1 O5 2.330(6) .
Yb1 O9 2.355(7) .
Yb1 O4 2.466(7) .
Yb1 O1 2.493(7) .
Yb1 C19 3.192(10) .
Yb1 Ni1 3.3556(13) .
Yb1 H9D 2.7572 .
Yb1 H9C 2.7423 .
Ni1 O2 2.038(6) .
Ni1 N2 2.042(8) .
Ni1 O3 2.058(7) .
Ni1 N1 2.074(8) .
Ni1 O7 2.121(6) .
Ni1 Cl1 2.455(3) .
O1 C2 1.412(13) .
O1 C1 1.444(13) .
O2 C7 1.329(11) .
O3 C19 1.306(11) .
O4 C18 1.376(13) .
O4 C20 1.436(13) .
O5 C21 1.241(11) .
O6 C21 1.273(11) .
O6 Yb1 2.293(6) 4_565
O7 C23 1.280(11) .
O8 C23 1.258(11) .
O9 H9D 0.8499 .
O9 H9C 0.8200 .
N1 C8 1.306(12) .
N1 C9 1.506(12) .
N2 C13 1.299(15) .
N2 C12 1.465(13) .
C1 H1A 0.9600 .
C1 H1B 0.9600 .
C1 H1C 0.9600 .
C2 C3 1.353(14) .
C2 C7 1.437(14) .
C3 C4 1.360(16) .
C3 H3A 0.9300 .
C4 C5 1.376(15) .
C4 H4A 0.9300 .
C5 C6 1.419(13) .
C5 H5A 0.9300 .
C6 C7 1.381(14) .
C6 C8 1.428(14) .
C8 H8A 0.9300 .
C9 C10 1.546(14) .
C9 H9A 0.9700 .
C9 H9B 0.9700 .
C10 C11 1.514(15) .
C10 H10A 0.9700 .
C10 H10B 0.9700 .
C11 C12 1.500(15) .
C11 H11A 0.9700 .
C11 H11B 0.9700 .
C12 H12A 0.9700 .
C12 H12B 0.9700 .
C13 C14 1.426(17) .
C13 H13A 0.9300 .
C14 C19 1.405(14) .
C14 C15 1.421(15) .
C15 C16 1.38(2) .
C15 H15A 0.9300 .
C16 C17 1.430(19) .
C16 H16A 0.9300 .
C17 C18 1.392(15) .
C17 H17A 0.9300 .
C18 C19 1.463(14) .
C20 H20A 0.9600 .
C20 H20B 0.9600 .
C20 H20C 0.9600 .
C21 C22 1.505(14) .
C22 H22A 0.9600 .
C22 H22B 0.9600 .
C22 H22C 0.9600 .
C23 C24 1.525(14) .
C24 H24A 0.9600 .
C24 H24B 0.9600 .
C24 H24C 0.9600 .
